data_7038065
loop_
_publ_author_name
'Patel, Saket'
'Meenakshi, ?'
'Hodage, Ananda S.'
'Verma, Ajay'
'Agrawal, Shailendra'
'Yadav, Abhimanyu'
'Kumar, Sangit'

_publ_section_title
;
 Synthesis and structural characterization of monomeric mercury(ii)
 selenolate complexes derived from 2-phenylbenzamide ligands.
;
_journal_issue 9
_journal_name_full 'Dalton transactions (Cambridge, England : 2003)'
_journal_page_first 4030
_journal_page_last 4040
_journal_paper_doi 10.1039/c5dt04356e
_journal_volume 45
_journal_year 2016
_chemical_formula_moiety 'C18  H20  Hg1    N2  O2  Se2'
_chemical_formula_sum 'C18 H20 Hg N2 O2 Se2'
_chemical_formula_weight 654.87
_chemical_name_systematic
;
 ?
;
_space_group_IT_number 2
_symmetry_cell_setting triclinic
_symmetry_Int_Tables_number 2
_symmetry_space_group_name_Hall '-P 1'
_symmetry_space_group_name_H-M 'P -1'
_atom_sites_solution_hydrogens geom
_audit_conform_dict_location ftp://ftp.iucr.org/pub/cif_core.dic
_audit_conform_dict_name cif_core.dic
_audit_conform_dict_version 2.4.3
_audit_creation_date 2015-03-04T23:06:36-00:00
_audit_creation_method 'WinGX routine CIF_UPDATE'
_audit_update_record
;
2016-01-13 deposited with the CCDC.
2016-01-18 downloaded from the CCDC.
;
_cell_angle_alpha 92.694(2)
_cell_angle_beta 101.312(2)
_cell_angle_gamma 97.023(2)
_cell_formula_units_Z 2
_cell_length_a 6.4927(2)
_cell_length_b 11.3302(5)
_cell_length_c 13.9409(6)
_cell_measurement_reflns_used 36
_cell_measurement_temperature 300(2)
_cell_measurement_theta_max 25.758
_cell_measurement_theta_min 2.266
_cell_measurement_wavelength 0.71073
_cell_volume 995.42(7)
_computing_cell_refinement 'Bruker SAINT'
_computing_data_collection 'Bruker APEX2'
_computing_data_reduction 'Bruker SAINT'
_computing_molecular_graphics 'Ortep for Windows (Farrugia, 2012)'
_computing_publication_material 'WinGX publication routines (Farrugia, 2012)'
_computing_structure_refinement 'SHELXL-2014 (Sheldrick, 2014)'
_computing_structure_solution 'SHELXS-97 (Sheldrick 2008)'
_diffrn_ambient_temperature 300(2)
_diffrn_measured_fraction_theta_full 0.999
_diffrn_measured_fraction_theta_max 0.998
_diffrn_measurement_device_type 'Bruker APEX-II CCD'
_diffrn_measurement_method '\f and \w scans'
_diffrn_radiation_probe x-ray
_diffrn_radiation_type MoK\a
_diffrn_radiation_wavelength 0.71073
_diffrn_reflns_av_R_equivalents 0.0448
_diffrn_reflns_laue_measured_fraction_full 0.999
_diffrn_reflns_laue_measured_fraction_max 0.998
_diffrn_reflns_limit_h_max 7
_diffrn_reflns_limit_h_min -7
_diffrn_reflns_limit_k_max 13
_diffrn_reflns_limit_k_min -13
_diffrn_reflns_limit_l_max 17
_diffrn_reflns_limit_l_min -17
_diffrn_reflns_number 17547
_diffrn_reflns_point_group_measured_fraction_full 0.999
_diffrn_reflns_point_group_measured_fraction_max 0.998
_diffrn_reflns_theta_full 25.242
_diffrn_reflns_theta_max 25.758
_diffrn_reflns_theta_min 2.266
_exptl_absorpt_coefficient_mu 11.401
_exptl_absorpt_correction_type none
_exptl_crystal_colour Yellow
_exptl_crystal_density_diffrn 2.185
_exptl_crystal_density_method 'not measured'
_exptl_crystal_description char
_exptl_crystal_F_000 612
_exptl_crystal_size_max 0.05
_exptl_crystal_size_mid 0.04
_exptl_crystal_size_min 0.04
_refine_diff_density_max 0.902
_refine_diff_density_min -0.859
_refine_diff_density_rms 0.1
_refine_ls_extinction_method none
_refine_ls_goodness_of_fit_ref 1.038
_refine_ls_hydrogen_treatment constr
_refine_ls_matrix_type full
_refine_ls_number_constraints 0
_refine_ls_number_parameters 230
_refine_ls_number_reflns 3794
_refine_ls_number_restraints 0
_refine_ls_restrained_S_all 1.038
_refine_ls_R_factor_all 0.0265
_refine_ls_R_factor_gt 0.0223
_refine_ls_shift/su_max 0.001
_refine_ls_shift/su_mean 0
_refine_ls_structure_factor_coef Fsqd
_refine_ls_weighting_details 'w=1/[\s^2^(Fo^2^)+(0.0184P)^2^+0.8413P] where P=(Fo^2^+2Fc^2^)/3'
_refine_ls_weighting_scheme calc
_refine_ls_wR_factor_gt 0.0513
_refine_ls_wR_factor_ref 0.0528
_reflns_number_gt 3471
_reflns_number_total 3794
_reflns_threshold_expression 'I > 2\s(I)'
_cod_data_source_file c5dt04356e2.cif
_cod_data_source_block Saket_01
_cod_depositor_comments 'Adding full bibliography for 7038063--7038068.cif.'
_cod_database_code 7038065

loop_
_symmetry_equiv_pos_as_xyz
'x, y, z'
'-x, -y, -z'

loop_
_atom_site_label
_atom_site_type_symbol
_atom_site_fract_x
_atom_site_fract_y
_atom_site_fract_z
_atom_site_U_iso_or_equiv
_atom_site_adp_type
_atom_site_occupancy
_atom_site_calc_flag
Hg1 Hg 0.29860(3) 0.11285(2) 0.54581(2) 0.03601(7) Uani 1 d
Se1 Se 0.20931(6) -0.04577(3) 0.41096(3) 0.02715(9) Uani 1 d
Se2 Se 0.35179(8) 0.30269(3) 0.64632(3) 0.04124(11) Uani 1 d
O1 O 0.6755(4) 0.1000(3) 0.3621(2) 0.0406(7) Uani 1 d
N1 N 0.5726(6) 0.2779(3) 0.3951(3) 0.0390(8) Uani 1 d
O2 O 0.4598(5) 0.5400(3) 0.8269(3) 0.0535(8) Uani 1 d
C2 C 0.3333(6) 0.1323(3) 0.2787(3) 0.0251(7) Uani 1 d
C1 C 0.1823(6) 0.0418(3) 0.2947(3) 0.0251(7) Uani 1 d
C7 C 0.5401(6) 0.1686(3) 0.3499(3) 0.0285(8) Uani 1 d
C6 C 0.0039(6) 0.0050(4) 0.2218(3) 0.0362(9) Uani 1 d
H6 H -0.1002 -0.0567 0.2327 0.043 Uiso 1 calc
C16 C 0.3322(6) 0.4538(3) 0.8349(3) 0.0314(8) Uani 1 d
C15 C 0.5130(6) 0.1520(3) 0.7994(3) 0.0345(9) Uani 1 d
H15 H 0.5296 0.0986 0.7478 0.041 Uiso 1 calc
N2 N 0.1289(6) 0.4610(3) 0.8310(3) 0.0523(10) Uani 1 d
C4 C 0.1250(7) 0.1480(4) 0.1179(3) 0.0419(10) Uani 1 d
H4 H 0.1056 0.1847 0.0575 0.05 Uiso 1 calc
C11 C 0.4078(6) 0.3350(3) 0.8535(3) 0.0272(8) Uani 1 d
C3 C 0.3012(7) 0.1854(3) 0.1899(3) 0.0364(9) Uani 1 d
H3 H 0.4026 0.2485 0.179 0.044 Uiso 1 calc
C10 C 0.4296(5) 0.2571(3) 0.7774(3) 0.0248(7) Uani 1 d
C8 C 0.4147(8) 0.3596(4) 0.3865(3) 0.0500(12) Uani 1 d
H8A H 0.4524 0.4239 0.346 0.075 Uiso 1 calc
H8B H 0.4098 0.3934 0.4519 0.075 Uiso 1 calc
H8C H 0.2754 0.3164 0.3559 0.075 Uiso 1 calc
C5 C -0.0232(7) 0.0573(4) 0.1334(3) 0.0416(10) Uani 1 d
H5 H -0.1443 0.0307 0.0834 0.05 Uiso 1 calc
C14 C 0.5720(7) 0.1246(4) 0.8955(3) 0.0432(10) Uani 1 d
H14 H 0.6265 0.0518 0.9095 0.052 Uiso 1 calc
C13 C 0.5522(7) 0.2025(4) 0.9712(3) 0.0456(11) Uani 1 d
H13 H 0.5946 0.1841 1.0374 0.055 Uiso 1 calc
C12 C 0.4698(7) 0.3079(4) 0.9502(3) 0.0392(9) Uani 1 d
H12 H 0.4558 0.3618 1.0021 0.047 Uiso 1 calc
C9 C 0.7795(9) 0.3241(5) 0.4550(4) 0.0657(15) Uani 1 d
H9A H 0.7697 0.3291 0.5243 0.099 Uiso 1 calc
H9B H 0.8256 0.4036 0.4359 0.099 Uiso 1 calc
H9C H 0.8824 0.2705 0.4451 0.099 Uiso 1 calc
C18 C -0.0289(8) 0.3575(6) 0.8311(6) 0.093(2) Uani 1 d
H18A H 0.041 0.2855 0.8378 0.14 Uiso 1 calc
H18B H -0.134 0.3493 0.7694 0.14 Uiso 1 calc
H18C H -0.0997 0.3682 0.8863 0.14 Uiso 1 calc
C17 C 0.0525(11) 0.5759(5) 0.8140(6) 0.094(2) Uani 1 d
H17A H -0.0345 0.5931 0.8616 0.141 Uiso 1 calc
H17B H -0.0329 0.5729 0.7474 0.141 Uiso 1 calc
H17C H 0.1737 0.6387 0.8215 0.141 Uiso 1 calc

loop_
_atom_site_aniso_label
_atom_site_aniso_U_11
_atom_site_aniso_U_22
_atom_site_aniso_U_33
_atom_site_aniso_U_23
_atom_site_aniso_U_13
_atom_site_aniso_U_12
Hg1 0.05162(11) 0.03358(9) 0.02080(9) -0.00589(6) 0.00723(7) 0.00092(7)
Se1 0.0335(2) 0.02562(18) 0.02121(18) -0.00115(14) 0.00660(15) -0.00114(15)
Se2 0.0662(3) 0.0302(2) 0.0244(2) -0.00518(16) 0.00330(19) 0.00782(19)
O1 0.0361(16) 0.0426(16) 0.0433(17) 0.0074(13) 0.0069(13) 0.0068(13)
N1 0.045(2) 0.0295(17) 0.0355(19) -0.0010(14) -0.0019(15) -0.0055(15)
O2 0.063(2) 0.0295(15) 0.069(2) -0.0007(15) 0.0245(18) -0.0033(15)
C2 0.0296(19) 0.0231(17) 0.0238(18) -0.0015(14) 0.0069(15) 0.0071(15)
C1 0.0279(19) 0.0257(17) 0.0219(18) -0.0031(14) 0.0055(14) 0.0050(15)
C7 0.034(2) 0.0273(18) 0.0235(19) 0.0037(15) 0.0076(15) -0.0027(16)
C6 0.032(2) 0.040(2) 0.033(2) -0.0016(17) 0.0011(17) 0.0013(17)
C16 0.041(2) 0.0254(19) 0.0256(19) -0.0081(15) 0.0065(16) 0.0019(17)
C15 0.038(2) 0.032(2) 0.034(2) -0.0057(16) 0.0093(17) 0.0085(17)
N2 0.038(2) 0.042(2) 0.079(3) 0.002(2) 0.010(2) 0.0169(17)
C4 0.058(3) 0.042(2) 0.027(2) 0.0086(18) 0.0029(19) 0.018(2)
C11 0.0230(18) 0.0296(19) 0.0277(19) -0.0044(15) 0.0056(14) -0.0004(15)
C3 0.052(3) 0.031(2) 0.028(2) 0.0047(16) 0.0109(18) 0.0070(18)
C10 0.0206(17) 0.0282(18) 0.0238(18) -0.0043(14) 0.0056(14) -0.0026(14)
C8 0.080(3) 0.029(2) 0.038(2) -0.0024(18) 0.007(2) 0.009(2)
C5 0.039(2) 0.050(3) 0.030(2) -0.0026(18) -0.0075(18) 0.009(2)
C14 0.048(3) 0.042(2) 0.042(3) 0.0052(19) 0.007(2) 0.017(2)
C13 0.057(3) 0.053(3) 0.028(2) 0.0043(19) 0.006(2) 0.016(2)
C12 0.048(3) 0.042(2) 0.028(2) -0.0089(17) 0.0106(18) 0.0066(19)
C9 0.069(3) 0.056(3) 0.054(3) -0.002(2) -0.013(3) -0.023(3)
C18 0.033(3) 0.081(4) 0.167(8) 0.010(5) 0.025(4) 0.003(3)
C17 0.082(5) 0.068(4) 0.136(7) 0.016(4) 0.008(4) 0.046(4)

loop_
_atom_type_symbol
_atom_type_description
_atom_type_scat_dispersion_real
_atom_type_scat_dispersion_imag
_atom_type_scat_source
C C 0.0033 0.0016 'International Tables Vol C Tables 4.2.6.8 and 6.1.1.4'
H H 0 0 'International Tables Vol C Tables 4.2.6.8 and 6.1.1.4'
N N 0.0061 0.0033 'International Tables Vol C Tables 4.2.6.8 and 6.1.1.4'
O O 0.0106 0.006 'International Tables Vol C Tables 4.2.6.8 and 6.1.1.4'
Se Se -0.0929 2.2259 'International Tables Vol C Tables 4.2.6.8 and 6.1.1.4'
Hg Hg -2.3894 9.2266 'International Tables Vol C Tables 4.2.6.8 and 6.1.1.4'

loop_
_geom_angle_atom_site_label_1
_geom_angle_atom_site_label_2
_geom_angle_atom_site_label_3
_geom_angle
Se2 Hg1 Se1 165.235(14)
C1 Se1 Hg1 103.33(10)
C10 Se2 Hg1 103.53(10)
C7 N1 C8 124.4(4)
C7 N1 C9 120.1(4)
C8 N1 C9 115.5(4)
C1 C2 C3 119.1(3)
C1 C2 C7 122.6(3)
C3 C2 C7 118.2(3)
C2 C1 C6 119.6(3)
C2 C1 Se1 124.1(3)
C6 C1 Se1 116.1(3)
O1 C7 N1 122.5(4)
O1 C7 C2 120.0(3)
N1 C7 C2 117.4(3)
C5 C6 C1 120.4(4)
C5 C6 H6 119.8
C1 C6 H6 119.8
O2 C16 N2 122.7(4)
O2 C16 C11 119.5(4)
N2 C16 C11 117.7(3)
C14 C15 C10 120.7(4)
C14 C15 H15 119.6
C10 C15 H15 119.6
C16 N2 C18 123.5(4)
C16 N2 C17 118.6(4)
C18 N2 C17 117.5(4)
C3 C4 C5 119.9(4)
C3 C4 H4 120.1
C5 C4 H4 120.1
C10 C11 C12 120.1(3)
C10 C11 C16 121.7(3)
C12 C11 C16 118.1(3)
C4 C3 C2 121.0(4)
C4 C3 H3 119.5
C2 C3 H3 119.5
C11 C10 C15 119.1(3)
C11 C10 Se2 118.0(3)
C15 C10 Se2 122.9(3)
N1 C8 H8A 109.5
N1 C8 H8B 109.5
H8A C8 H8B 109.5
N1 C8 H8C 109.5
H8A C8 H8C 109.5
H8B C8 H8C 109.5
C4 C5 C6 120.0(4)
C4 C5 H5 120
C6 C5 H5 120
C15 C14 C13 120.2(4)
C15 C14 H14 119.9
C13 C14 H14 119.9
C14 C13 C12 119.6(4)
C14 C13 H13 120.2
C12 C13 H13 120.2
C13 C12 C11 120.3(4)
C13 C12 H12 119.9
C11 C12 H12 119.9
N1 C9 H9A 109.5
N1 C9 H9B 109.5
H9A C9 H9B 109.5
N1 C9 H9C 109.5
H9A C9 H9C 109.5
H9B C9 H9C 109.5
N2 C18 H18A 109.5
N2 C18 H18B 109.5
H18A C18 H18B 109.5
N2 C18 H18C 109.5
H18A C18 H18C 109.5
H18B C18 H18C 109.5
N2 C17 H17A 109.5
N2 C17 H17B 109.5
H17A C17 H17B 109.5
N2 C17 H17C 109.5
H17A C17 H17C 109.5
H17B C17 H17C 109.5

loop_
_geom_bond_atom_site_label_1
_geom_bond_atom_site_label_2
_geom_bond_distance
Hg1 Se2 2.4605(4)
Hg1 Se1 2.4697(4)
Se1 C1 1.930(3)
Se2 C10 1.911(4)
O1 C7 1.235(4)
N1 C7 1.337(5)
N1 C8 1.455(5)
N1 C9 1.457(6)
O2 C16 1.225(5)
C2 C1 1.387(5)
C2 C3 1.392(5)
C2 C7 1.504(5)
C1 C6 1.389(5)
C6 C5 1.382(6)
C6 H6 0.95
C16 N2 1.323(5)
C16 C11 1.505(5)
C15 C14 1.379(6)
C15 C10 1.390(5)
C15 H15 0.95
N2 C18 1.460(7)
N2 C17 1.462(6)
C4 C3 1.374(6)
C4 C5 1.374(6)
C4 H4 0.95
C11 C10 1.388(5)
C11 C12 1.389(5)
C3 H3 0.95
C8 H8A 0.98
C8 H8B 0.98
C8 H8C 0.98
C5 H5 0.95
C14 C13 1.380(6)
C14 H14 0.95
C13 C12 1.388(6)
C13 H13 0.95
C12 H12 0.95
C9 H9A 0.98
C9 H9B 0.98
C9 H9C 0.98
C18 H18A 0.98
C18 H18B 0.98
C18 H18C 0.98
C17 H17A 0.98
C17 H17B 0.98
C17 H17C 0.98
